data_7715271
loop_
_publ_author_name
'Parakhin, Vladimir V.'
'Pokhvisneva, Galina V.'
'Shlykova, Nina I.'
'Samigullina, Aida I.'
'Nikitin, Sergei V.'
'Smirnov, Gennady A.'
'Gordeev, Pavel B.'
'Kon'kova, Tatyana S.'
'Lempert, David B.'
'Pivkina, Alla N.'

_publ_section_title
;
 Highly energetic <i>N</i>-cyano-substituted CL-20 analogues: challenging
 the stability limits of polynitro hexaazaisowurtzitanes.
;
_journal_issue 13
_journal_name_full 'Dalton transactions (Cambridge, England : 2003)'
_journal_page_first 6100
_journal_page_last 6111
_journal_paper_doi 10.1039/d3dt04203k
_journal_volume 53
_journal_year 2024
_chemical_formula_moiety 'C7 H6 N12 O10, C2 H3 N'
_chemical_formula_sum 'C9 H9 N13 O10'
_chemical_formula_weight 459.29
_space_group_crystal_system orthorhombic
_space_group_IT_number 33
_space_group_name_Hall 'P 2c -2n'
_space_group_name_H-M_alt 'P n a 21'
_atom_sites_solution_hydrogens geom
_atom_sites_solution_primary dual
_atom_sites_solution_secondary difmap
_audit_creation_date 2023-10-25
_audit_creation_method
;
Olex2 1.3
(compiled 2019.09.11 svn.r3662 for OlexSys, GUI svn.r5938)
;
_audit_update_record
;
2023-11-15 deposited with the CCDC.	2024-02-23 downloaded from the CCDC.
;
_cell_angle_alpha 90
_cell_angle_beta 90
_cell_angle_gamma 90
_cell_formula_units_Z 8
_cell_length_a 13.5373(3)
_cell_length_b 7.8765(2)
_cell_length_c 32.0668(8)
_cell_measurement_reflns_used 8188
_cell_measurement_temperature 99.99(10)
_cell_measurement_theta_max 78.0520
_cell_measurement_theta_min 2.7790
_cell_volume 3419.17(14)
_computing_cell_refinement 'CrysAlisPro 1.171.43.92a (Rigaku OD, 2023)'
_computing_data_collection 'CrysAlisPro system (CCD 43.92a 64-bit (release 05-10-2023))'
_computing_data_reduction 'CrysAlisPro 1.171.43.92a (Rigaku OD, 2023)'
_computing_molecular_graphics 'Olex2 1.3 (Dolomanov et al., 2009)'
_computing_publication_material 'Olex2 1.3 (Dolomanov et al., 2009)'
_computing_structure_refinement 'ShelXL 2018/3 (Sheldrick, 2015)'
_computing_structure_solution 'SHELXT 2014/5 (Sheldrick, 2014)'
_diffrn_ambient_environment N~2~
_diffrn_ambient_temperature 99.99(10)
_diffrn_detector 'Hybrid Pixel Array Detector'
_diffrn_detector_area_resol_mean 10.0000
_diffrn_detector_type HyPix
_diffrn_measured_fraction_theta_full 0.999
_diffrn_measured_fraction_theta_max 0.996
_diffrn_measurement_details
;
List of Runs (angles in degrees, time in seconds):

  # Type    Start    End  Width  t~exp~   \w     \q     \k     \f   Frames
#--------------------------------------------------------------------------
  1  \w   -115.00 -60.00   0.50    1.50    --  -40.74-144.00 161.00  110
  2  \w   -115.00 -62.00   0.50    1.50    --  -40.74-142.00  69.00  106
  3  \w    -31.00  42.00   0.50    1.50    --  -40.74   6.00-121.00  146
  4  \w     37.00 100.00   0.50    1.50    --   40.74-129.00-118.00  126
  5  \w    -43.00  31.00   0.50    1.50    --   40.74  -6.00  61.00  148
  6  \w    -89.00 -23.00   0.50    6.20    --  -98.00 129.00 -45.00  132
  7  \w   -177.00 -16.00   0.50    6.20    --  -98.00  -6.00  61.00  322
  8  \w    -88.00 -23.00   0.50    6.20    --  -98.00 127.00  45.00  130
  9  \w     45.00 113.00   0.50    6.20    --  119.50-127.00 -29.00  136
 10  \w     94.00 178.00   0.50    6.20    --  119.50 127.00  45.00  168
 11  \w     46.00 125.00   0.50    6.20    --  119.50-142.00  69.00  158
 12  \w     38.00 178.00   0.50    6.20    --  119.50   6.00-121.00  280
 13  \w     93.00 178.00   0.50    6.20    --  119.50 129.00 -45.00  170
 14  \w    -43.00  39.00   0.50    1.50    --  -40.74  38.00 -60.00  164
 15  \w      0.00  28.00   0.50    1.50    --   40.74  97.00 128.17   56
 16  \w     44.00 108.00   0.50    6.20    --  119.50-111.00 150.00  128
 17  \w     44.00 108.00   0.50    6.20    --  119.50-111.00  60.00  128
 18  \w     44.00 101.00   0.50    6.20    --  119.50-111.00   0.00  114
 19  \w     74.00 108.00   0.50    6.20    --  119.50-111.00   0.00   68
 20  \w     49.00  93.00   0.50    6.20    --  119.50 -77.00  90.00   88
 21  \w     44.00  97.00   0.50    6.20    --  119.50 -95.00   0.00  106
 22  \w     63.00 116.00   0.50    6.20    --  119.50 178.00 -90.00  106
 23  \w     42.00  68.00   0.50    6.20    --  119.50 -95.00  60.00   52
 24  \w    106.00 149.00   0.50    6.20    --  119.50 111.00  60.00   86
 25  \w     68.00  98.00   0.50    6.20    --  119.50 -95.00 120.00   60
 26  \w     96.00 129.00   0.50    6.20    --  119.50  45.00 -30.00   66
 27  \w    140.00 167.00   0.50    6.20    --  119.50  45.00 -30.00   54
 28  \w    132.00 158.00   0.50    6.20    --  119.50 111.00 150.00   52
 29  \w    118.00 156.00   0.50    6.20    --  119.50 111.00  90.00   76
 30  \w     93.00 118.00   0.50    6.20    --  119.50  77.00 150.00   50
 31  \w     64.00  98.00   0.50    6.20    --  119.50 -77.00  30.00   68
 32  \w    130.00 175.00   0.50    6.20    --  119.50 111.00-180.00   90
 33  \w    133.00 159.00   0.50    6.20    --  119.50 111.00 -30.00   52
 34  \w     42.00  67.00   0.50    6.20    --  119.50 -95.00 -30.00   50
 35  \w     79.00 104.00   0.50    6.20    --  119.50 -95.00 -30.00   50
 36  \w    107.00 177.00   0.50    6.20    --  119.50 111.00-150.00  140
 37  \w     94.00 140.00   0.50    6.20    --  119.50  61.00  30.00   92
 38  \w    144.00 170.00   0.50    6.20    --  119.50  61.00  30.00   52
 39  \w     47.00 108.00   0.50    6.20    --  119.50-111.00-120.00  122
 40  \w     93.00 156.00   0.50    6.20    --  119.50  61.00-150.00  126
 41  \w     90.00 136.00   0.50    6.20    --  119.50  77.00  60.00   92
 42  \w     44.00  78.00   0.50    6.20    --  119.50 -95.00-150.00   68
 43  \w     65.00 108.00   0.50    6.20    --  119.50-111.00 -90.00   86
 44  \w    133.00 167.00   0.50    6.20    --  119.50  77.00-150.00   68
 45  \w     63.00 103.00   0.50    6.20    --  119.50 178.00 -30.00   80
 46  \w    124.00 150.00   0.50    6.20    --  119.50  61.00 150.00   52
 47  \w     98.00 124.00   0.50    6.20    --  119.50  77.00  30.00   52
 48  \w     87.00 117.00   0.50    6.20    --  119.50  77.00 -60.00   60
 49  \w     69.00  95.00   0.50    6.20    --  119.50  15.00  30.00   52
 50  \w     73.00 105.00   0.50    6.20    --  119.50 -77.00 120.00   64
;
_diffrn_measurement_device 'four-circle diffractometer'
_diffrn_measurement_device_type 'XtaLAB Synergy, Dualflex, HyPix'
_diffrn_measurement_method '\w scans'
_diffrn_orient_matrix_type 'CrysAlisPro convention (1999,Acta A55,543-557)'
_diffrn_orient_matrix_UB_11 0.0077394000
_diffrn_orient_matrix_UB_12 -0.0268322000
_diffrn_orient_matrix_UB_13 -0.0474911000
_diffrn_orient_matrix_UB_21 -0.0044088000
_diffrn_orient_matrix_UB_22 0.1935323000
_diffrn_orient_matrix_UB_23 -0.0067270000
_diffrn_orient_matrix_UB_31 0.1134153000
_diffrn_orient_matrix_UB_32 0.0094327000
_diffrn_orient_matrix_UB_33 0.0029042000
_diffrn_radiation_monochromator mirror
_diffrn_radiation_probe x-ray
_diffrn_radiation_type 'Cu K\a'
_diffrn_radiation_wavelength 1.54184
_diffrn_reflns_av_R_equivalents 0.0375
_diffrn_reflns_av_unetI/netI 0.0249
_diffrn_reflns_Laue_measured_fraction_full 0.999
_diffrn_reflns_Laue_measured_fraction_max 0.996
_diffrn_reflns_limit_h_max 16
_diffrn_reflns_limit_h_min -13
_diffrn_reflns_limit_k_max 9
_diffrn_reflns_limit_k_min -10
_diffrn_reflns_limit_l_max 40
_diffrn_reflns_limit_l_min -40
_diffrn_reflns_number 41607
_diffrn_reflns_point_group_measured_fraction_full 0.965
_diffrn_reflns_point_group_measured_fraction_max 0.960
_diffrn_reflns_theta_full 67.684
_diffrn_reflns_theta_max 79.984
_diffrn_reflns_theta_min 2.756
_diffrn_source 'micro-focus sealed X-ray tube'
_diffrn_source_type 'PhotonJet (Cu) X-ray Source'
_exptl_absorpt_coefficient_mu 1.428
_exptl_absorpt_correction_T_max 1.000
_exptl_absorpt_correction_T_min 0.624
_exptl_absorpt_correction_type gaussian
_exptl_absorpt_process_details
;
CrysAlisPro 1.171.43.92a (Rigaku Oxford Diffraction, 2023)
Numerical absorption correction based on gaussian integration over
a multifaceted crystal model
Empirical absorption correction using spherical harmonics,
implemented in SCALE3 ABSPACK scaling algorithm.
;
_exptl_crystal_colour colorless
_exptl_crystal_density_diffrn 1.784
_exptl_crystal_density_method 'not measured'
_exptl_crystal_description block
_exptl_crystal_F_000 1872
_exptl_crystal_recrystallization_method 'Re-crystallisation from solvent: acetonitrile'
_exptl_crystal_size_max 0.17
_exptl_crystal_size_mid 0.09
_exptl_crystal_size_min 0.04
_refine_diff_density_max 0.758
_refine_diff_density_min -0.335
_refine_diff_density_rms 0.088
_refine_ls_abs_structure_details
;
 Refined as an inversion twin.
;
_refine_ls_abs_structure_Flack 0.4(4)
_refine_ls_extinction_coef 0.00057(12)
_refine_ls_extinction_expression Fc^*^=kFc[1+0.001xFc^2^\l^3^/sin(2\q)]^-1/4^
_refine_ls_extinction_method 'SHELXL-2018/3 (Sheldrick 2018)'
_refine_ls_goodness_of_fit_ref 1.091
_refine_ls_hydrogen_treatment constr
_refine_ls_matrix_type full
_refine_ls_number_parameters 592
_refine_ls_number_reflns 7144
_refine_ls_number_restraints 3
_refine_ls_restrained_S_all 1.091
_refine_ls_R_factor_all 0.0557
_refine_ls_R_factor_gt 0.0554
_refine_ls_shift/su_max 0.000
_refine_ls_shift/su_mean 0.000
_refine_ls_structure_factor_coef Fsqd
_refine_ls_weighting_details 'w=1/[\s^2^(Fo^2^)+(0.0750P)^2^+6.3400P] where P=(Fo^2^+2Fc^2^)/3'
_refine_ls_weighting_scheme calc
_refine_ls_wR_factor_gt 0.1509
_refine_ls_wR_factor_ref 0.1511
_reflns_Friedel_coverage 0.893
_reflns_Friedel_fraction_full 0.929
_reflns_Friedel_fraction_max 0.922
_reflns_number_gt 7081
_reflns_number_total 7144
_reflns_threshold_expression 'I > 2\s(I)'
_cod_data_source_file d3dt04203k2.cif
_cod_data_source_block 22-PGV-2050
_cod_depositor_comments 'Adding full bibliography for 7715268--7715271.cif.'
_cod_database_code 7715271
_shelx_shelxl_version_number 2018/3
_chemical_oxdiff_formula C5H12N10O12
_chemical_oxdiff_usercomment PGV2050
_shelx_space_group_comment
;
The symmetry employed for this shelxl refinement is uniquely defined
by the following loop, which should always be used as a source of
symmetry information in preference to the above space-group names.
They are only intended as comments.
;
_shelx_estimated_absorpt_t_max 0.945
_shelx_estimated_absorpt_t_min 0.793
_reflns_odcompleteness_completeness 95.26
_reflns_odcompleteness_iscentric 1
_reflns_odcompleteness_theta 86.18
_olex2_refinement_description
;
1. Twinned data refinement
 Scales: 0.6(4)
 0.4(4)
2. Fixed Uiso
 At 1.2 times of:
  All C(H) groups
 At 1.5 times of:
  All C(H,H,H) groups
3. Restrained distances
 C11-C10 \\sim C11A-C10A
 with sigma of 0.02
 N13-C10 \\sim N13A-C10A
 with sigma of 0.02
4. Uiso/Uaniso restraints and constraints
Uanis(C11) = Uanis(C11A)
Uanis(C10) = Uanis(C10A)
Uanis(N13) = Uanis(N13A)
5. Others
 Sof(N13A)=Sof(C10A)=Sof(C11A)=Sof(H11D)=Sof(H11E)=Sof(H11F)=1-FVAR(1)
 Sof(N13)=Sof(C10)=Sof(C11)=Sof(H11A)=Sof(H11B)=Sof(H11C)=FVAR(1)
6.a Ternary CH refined with riding coordinates:
 C1A(H1A), C2A(H2A), C3A(H3A), C4A(H4A), C5A(H5A), C6A(H6A), C1B(H1B),
 C2B(H2B), C3B(H3B), C4B(H4B), C5B(H5B), C6B(H6B)
6.b Idealised Me refined as rotating group:
 C9(H9A,H9B,H9C), C11(H11A,H11B,H11C), C11A(H11D,H11E,H11F)
;
_olex2_submission_special_instructions 'No special instructions were received'
_oxdiff_exptl_absorpt_empirical_details
;
Empirical correction (ABSPACK) includes:
- Absorption correction using spherical harmonics
- Frame scaling
;
_oxdiff_exptl_absorpt_empirical_full_max 1.221
_oxdiff_exptl_absorpt_empirical_full_min 0.845

loop_
_space_group_symop_operation_xyz
'x, y, z'
'-x, -y, z+1/2'
'x+1/2, -y+1/2, z'
'-x+1/2, y+1/2, z+1/2'

loop_
_atom_site_label
_atom_site_type_symbol
_atom_site_fract_x
_atom_site_fract_y
_atom_site_fract_z
_atom_site_U_iso_or_equiv
_atom_site_adp_type
_atom_site_occupancy
_atom_site_site_symmetry_order
_atom_site_calc_flag
_atom_site_refinement_flags_posn
_atom_site_refinement_flags_adp
_atom_site_refinement_flags_occupancy
_atom_site_disorder_assembly
_atom_site_disorder_group
O1A O 0.8732(3) 0.7582(5) 0.37123(14) 0.0224(8) Uani 1 1 d . . . . .
O2A O 0.7746(3) 0.7258(5) 0.31733(12) 0.0287(9) Uani 1 1 d . . . . .
O3A O 0.7457(3) 0.0508(4) 0.37769(14) 0.0241(8) Uani 1 1 d . . . . .
O4A O 0.7228(4) 0.1723(5) 0.31783(14) 0.0344(10) Uani 1 1 d . . . . .
O5A O 0.5435(3) 0.9662(5) 0.41049(14) 0.0277(9) Uani 1 1 d . . . . .
O6A O 0.5462(3) 0.9091(5) 0.34416(13) 0.0257(8) Uani 1 1 d . . . . .
O7A O 0.4338(3) 0.2904(5) 0.42038(13) 0.0211(7) Uani 1 1 d . . . . .
O8A O 0.4521(3) 0.3328(5) 0.35320(13) 0.0237(8) Uani 1 1 d . . . . .
O9A O 0.6598(3) 0.1228(4) 0.47666(12) 0.0213(7) Uani 1 1 d . . . . .
O10A O 0.5527(3) 0.2994(5) 0.50303(12) 0.0235(8) Uani 1 1 d . . . . .
N1A N 0.7736(3) 0.5346(5) 0.36839(13) 0.0173(8) Uani 1 1 d . . . . .
N2A N 0.6748(3) 0.3089(5) 0.37645(14) 0.0170(8) Uani 1 1 d . . . . .
N3A N 0.6214(3) 0.7299(5) 0.38796(13) 0.0152(8) Uani 1 1 d . . . . .
N4A N 0.5257(3) 0.5031(5) 0.39835(13) 0.0150(8) Uani 1 1 d . . . . .
N5A N 0.7396(3) 0.6441(5) 0.43874(13) 0.0151(8) Uani 1 1 d . . . . .
N6A N 0.6397(3) 0.3786(5) 0.44772(13) 0.0160(8) Uani 1 1 d . . . . .
N7A N 0.8091(3) 0.6835(5) 0.35119(14) 0.0184(8) Uani 1 1 d . . . . .
N8A N 0.7199(3) 0.1666(6) 0.35532(15) 0.0226(9) Uani 1 1 d . . . . .
N9A N 0.5634(3) 0.8807(5) 0.38069(15) 0.0189(9) Uani 1 1 d . . . . .
N10A N 0.4673(3) 0.3643(5) 0.38991(13) 0.0158(8) Uani 1 1 d . . . . .
N11A N 0.8539(3) 0.8502(6) 0.47305(15) 0.0244(9) Uani 1 1 d . . . . .
N12A N 0.6159(3) 0.2569(5) 0.47759(14) 0.0173(8) Uani 1 1 d . . . . .
C1A C 0.6788(3) 0.4665(6) 0.35317(16) 0.0168(9) Uani 1 1 d . . . . .
H1A H 0.680783 0.445240 0.322433 0.020 Uiso 1 1 calc R U . . .
C2A C 0.5861(4) 0.5811(6) 0.36578(16) 0.0176(9) Uani 1 1 d . . . . .
H2A H 0.545700 0.612879 0.340878 0.021 Uiso 1 1 calc R U . . .
C3A C 0.7816(3) 0.5087(6) 0.41350(15) 0.0145(9) Uani 1 1 d . . . . .
H3A H 0.851704 0.486660 0.421652 0.017 Uiso 1 1 calc R U . . .
C4A C 0.7175(3) 0.3432(6) 0.41864(15) 0.0149(9) Uani 1 1 d . . . . .
H4A H 0.758911 0.245741 0.428331 0.018 Uiso 1 1 calc R U . . .
C5A C 0.6370(3) 0.6833(6) 0.43212(15) 0.0142(9) Uani 1 1 d . . . . .
H5A H 0.614653 0.776223 0.451151 0.017 Uiso 1 1 calc R U . . .
C6A C 0.5744(3) 0.5176(6) 0.43898(15) 0.0148(9) Uani 1 1 d . . . . .
H6A H 0.525030 0.533172 0.461860 0.018 Uiso 1 1 calc R U . . .
C7A C 0.8010(4) 0.7562(6) 0.45643(16) 0.0152(9) Uani 1 1 d . . . . .
O1B O 0.4862(3) 0.0474(5) 0.62520(14) 0.0231(8) Uani 1 1 d . . . . .
O2B O 0.4634(4) 0.1760(5) 0.68456(13) 0.0340(10) Uani 1 1 d . . . . .
O3B O 0.6128(3) 0.7578(5) 0.62331(15) 0.0245(8) Uani 1 1 d . . . . .
O4B O 0.5264(3) 0.7230(5) 0.68013(13) 0.0296(9) Uani 1 1 d . . . . .
O5B O 0.1679(3) 0.2909(5) 0.58474(13) 0.0237(8) Uani 1 1 d . . . . .
O6B O 0.1925(3) 0.3365(5) 0.65123(13) 0.0262(8) Uani 1 1 d . . . . .
O7B O 0.2909(3) 0.9680(5) 0.58880(14) 0.0241(8) Uani 1 1 d . . . . .
O8B O 0.2858(3) 0.9069(5) 0.65531(13) 0.0244(8) Uani 1 1 d . . . . .
O9B O 0.6193(3) 0.7078(5) 0.53169(14) 0.0290(9) Uani 1 1 d . . . . .
O10B O 0.4975(3) 0.8874(5) 0.53138(17) 0.0371(10) Uani 1 1 d . . . . .
N1B N 0.4163(3) 0.3060(5) 0.62565(14) 0.0166(8) Uani 1 1 d . . . . .
N2B N 0.5149(3) 0.5340(5) 0.62996(14) 0.0172(8) Uani 1 1 d . . . . .
N3B N 0.2660(3) 0.4996(5) 0.60405(14) 0.0159(8) Uani 1 1 d . . . . .
N5B N 0.3739(3) 0.3626(5) 0.55376(13) 0.0160(8) Uani 1 1 d . . . . .
N6B N 0.4751(3) 0.6299(5) 0.55935(14) 0.0169(8) Uani 1 1 d . . . . .
N7B N 0.4611(3) 0.1667(5) 0.64694(15) 0.0189(8) Uani 1 1 d . . . . .
N8B N 0.5529(3) 0.6847(5) 0.64592(14) 0.0190(8) Uani 1 1 d . . . . .
N9B N 0.2053(3) 0.3643(5) 0.61443(14) 0.0175(8) Uani 1 1 d . . . . .
N4B N 0.3621(3) 0.7256(5) 0.61173(13) 0.0161(8) Uani 1 1 d . . . . .
N11B N 0.3264(4) 0.1400(6) 0.50244(16) 0.0267(10) Uani 1 1 d . . . . .
N12B N 0.5343(3) 0.7509(6) 0.53986(15) 0.0228(10) Uani 1 1 d . . . . .
N10B N 0.3057(3) 0.8773(5) 0.61892(15) 0.0197(8) Uani 1 1 d . . . . .
C1B C 0.4220(3) 0.4684(6) 0.64760(16) 0.0165(9) Uani 1 1 d . . . . .
H1B H 0.427110 0.451982 0.678445 0.020 Uiso 1 1 calc R U . . .
C2B C 0.3286(3) 0.5790(6) 0.63565(15) 0.0157(9) Uani 1 1 d . . . . .
H2B H 0.289872 0.613447 0.660829 0.019 Uiso 1 1 calc R U . . .
C3B C 0.4543(3) 0.3351(6) 0.58222(15) 0.0169(9) Uani 1 1 d . . . . .
H3B H 0.495245 0.236396 0.572918 0.020 Uiso 1 1 calc R U . . .
C4B C 0.5195(4) 0.4989(6) 0.58549(16) 0.0170(9) Uani 1 1 d . . . . .
H4B H 0.588949 0.475138 0.576576 0.020 Uiso 1 1 calc R U . . .
C5B C 0.3104(3) 0.5068(6) 0.56274(16) 0.0167(9) Uani 1 1 d . . . . .
H5B H 0.258679 0.520324 0.540726 0.020 Uiso 1 1 calc R U . . .
C6B C 0.3729(3) 0.6738(6) 0.56759(16) 0.0159(9) Uani 1 1 d . . . . .
H6B H 0.349200 0.764587 0.548246 0.019 Uiso 1 1 calc R U . . .
C7B C 0.3468(4) 0.2428(6) 0.52651(16) 0.0179(9) Uani 1 1 d . . . . .
N12 N 0.4997(8) 0.4260(13) 0.7714(2) 0.070(2) Uani 1 1 d . . . . .
N13 N 0.2488(9) 0.5905(17) 0.7310(3) 0.063(3) Uani 0.731(11) 1 d D . P A 1
C8 C 0.5773(7) 0.4282(12) 0.7558(2) 0.0499(19) Uani 1 1 d . . . . .
C9 C 0.6747(7) 0.4350(14) 0.7359(2) 0.057(2) Uani 1 1 d . . . . .
H9A H 0.666815 0.430678 0.705543 0.085 Uiso 1 1 calc R U . . .
H9B H 0.714380 0.338013 0.745158 0.085 Uiso 1 1 calc R U . . .
H9C H 0.707943 0.540805 0.743720 0.085 Uiso 1 1 calc R U . . .
C10 C 0.1666(9) 0.5803(17) 0.7466(3) 0.050(3) Uani 0.731(11) 1 d D . P A 1
C11 C 0.0698(10) 0.5709(17) 0.7659(3) 0.042(2) Uani 0.731(11) 1 d D . P A 1
H11A H 0.022281 0.524288 0.745900 0.063 Uiso 0.731(11) 1 calc R U P A 1
H11B H 0.048802 0.684816 0.774370 0.063 Uiso 0.731(11) 1 calc R U P A 1
H11C H 0.073048 0.497072 0.790471 0.063 Uiso 0.731(11) 1 calc R U P A 1
N13A N -0.055(2) 0.602(4) 0.7586(8) 0.063(3) Uani 0.269(11) 1 d D . P A 2
C10A C 0.036(2) 0.579(6) 0.7603(14) 0.050(3) Uani 0.269(11) 1 d D . P A 2
C11A C 0.137(2) 0.564(4) 0.7707(9) 0.042(2) Uani 0.269(11) 1 d D . P A 2
H11D H 0.177271 0.571014 0.745250 0.063 Uiso 0.269(11) 1 calc R U P A 2
H11E H 0.148807 0.454310 0.784295 0.063 Uiso 0.269(11) 1 calc R U P A 2
H11F H 0.156061 0.655909 0.789698 0.063 Uiso 0.269(11) 1 calc R U P A 2

loop_
_atom_site_aniso_label
_atom_site_aniso_U_11
_atom_site_aniso_U_22
_atom_site_aniso_U_33
_atom_site_aniso_U_23
_atom_site_aniso_U_13
_atom_site_aniso_U_12
O1A 0.0144(16) 0.0185(18) 0.034(2) -0.0008(15) 0.0014(14) -0.0055(13)
O2A 0.043(2) 0.026(2) 0.0176(18) 0.0028(16) -0.0002(16) -0.0074(18)
O3A 0.0203(17) 0.0102(16) 0.042(2) 0.0000(15) 0.0026(15) 0.0014(13)
O4A 0.050(3) 0.023(2) 0.029(2) -0.0070(17) 0.0106(19) 0.0007(19)
O5A 0.0230(19) 0.0203(19) 0.040(2) -0.0064(17) -0.0050(17) 0.0056(15)
O6A 0.0215(18) 0.0210(18) 0.035(2) 0.0119(16) -0.0094(16) -0.0003(14)
O7A 0.0137(16) 0.0177(16) 0.032(2) 0.0033(14) 0.0023(14) 0.0002(13)
O8A 0.0220(18) 0.0188(17) 0.030(2) -0.0021(15) -0.0060(15) -0.0035(14)
O9A 0.0227(17) 0.0123(16) 0.0288(18) 0.0063(13) 0.0008(14) 0.0032(13)
O10A 0.0155(16) 0.031(2) 0.0238(17) 0.0048(15) 0.0075(13) 0.0054(15)
N1A 0.0156(19) 0.0127(18) 0.024(2) -0.0004(15) 0.0028(16) -0.0024(15)
N2A 0.0142(18) 0.015(2) 0.022(2) -0.0023(16) 0.0009(16) 0.0012(15)
N3A 0.0139(18) 0.0105(18) 0.0211(19) 0.0028(15) -0.0033(15) 0.0026(14)
N4A 0.0119(18) 0.0152(18) 0.0180(19) 0.0005(15) -0.0038(14) -0.0047(15)
N5A 0.0094(18) 0.0133(17) 0.0225(19) -0.0028(16) -0.0002(14) 0.0008(14)
N6A 0.0115(18) 0.0146(19) 0.0220(19) 0.0030(15) 0.0029(14) 0.0031(15)
N7A 0.018(2) 0.0159(19) 0.022(2) 0.0019(16) 0.0059(16) -0.0021(16)
N8A 0.018(2) 0.017(2) 0.033(2) -0.0086(18) 0.0059(17) -0.0033(16)
N9A 0.0122(19) 0.0089(19) 0.036(2) 0.0035(17) -0.0015(16) -0.0014(14)
N10A 0.0097(17) 0.0134(18) 0.024(2) -0.0005(16) -0.0022(15) 0.0006(14)
N11A 0.023(2) 0.025(2) 0.025(2) -0.0020(18) -0.0022(17) -0.0070(18)
N12A 0.0116(18) 0.021(2) 0.0191(19) 0.0037(16) 0.0008(15) -0.0030(15)
C1A 0.013(2) 0.014(2) 0.023(2) -0.0019(18) -0.0003(17) -0.0029(17)
C2A 0.016(2) 0.012(2) 0.025(2) 0.0025(18) -0.0007(18) -0.0048(17)
C3A 0.010(2) 0.011(2) 0.023(2) -0.0011(17) 0.0032(16) 0.0011(15)
C4A 0.011(2) 0.012(2) 0.021(2) 0.0002(17) 0.0006(17) -0.0028(16)
C5A 0.011(2) 0.012(2) 0.019(2) 0.0029(16) -0.0010(16) -0.0012(16)
C6A 0.011(2) 0.015(2) 0.018(2) -0.0001(17) -0.0013(16) 0.0034(17)
C7A 0.013(2) 0.012(2) 0.020(2) -0.0004(17) 0.0035(17) 0.0015(17)
O1B 0.0143(16) 0.0155(17) 0.039(2) -0.0013(15) 0.0017(15) -0.0001(13)
O2B 0.049(3) 0.025(2) 0.028(2) 0.0043(17) -0.0095(19) 0.0067(18)
O3B 0.0088(15) 0.0174(18) 0.047(2) -0.0025(16) -0.0010(15) -0.0046(13)
O4B 0.036(2) 0.0247(19) 0.028(2) -0.0056(17) -0.0078(18) -0.0079(16)
O5B 0.0154(16) 0.0196(17) 0.036(2) -0.0045(15) -0.0024(15) -0.0022(14)
O6B 0.0232(19) 0.0258(19) 0.030(2) 0.0075(16) 0.0069(16) -0.0018(15)
O7B 0.0203(18) 0.0195(17) 0.032(2) 0.0072(16) 0.0000(15) 0.0056(14)
O8B 0.0190(18) 0.0225(18) 0.032(2) -0.0051(16) 0.0023(15) 0.0036(14)
O9B 0.0140(17) 0.035(2) 0.038(2) 0.0008(18) 0.0084(15) -0.0002(15)
O10B 0.029(2) 0.022(2) 0.060(3) 0.0201(19) 0.001(2) -0.0007(17)
N1B 0.0162(18) 0.0069(18) 0.027(2) -0.0012(15) -0.0023(16) -0.0009(14)
N2B 0.0123(18) 0.0129(19) 0.027(2) -0.0025(16) -0.0034(15) -0.0044(14)
N3B 0.0087(18) 0.0135(18) 0.025(2) -0.0008(15) 0.0002(15) -0.0031(14)
N5B 0.0129(18) 0.0147(18) 0.0205(19) -0.0034(16) -0.0032(15) 0.0006(15)
N6B 0.0120(19) 0.0148(19) 0.024(2) 0.0009(16) 0.0039(15) -0.0036(15)
N7B 0.0120(19) 0.0128(19) 0.032(2) 0.0009(17) -0.0031(17) 0.0021(14)
N8B 0.017(2) 0.0127(19) 0.028(2) -0.0003(17) -0.0082(16) -0.0010(16)
N9B 0.0067(17) 0.0136(18) 0.032(2) 0.0025(17) 0.0031(15) -0.0004(14)
N4B 0.0129(18) 0.0124(18) 0.023(2) -0.0016(16) 0.0000(15) 0.0002(14)
N11B 0.023(2) 0.028(2) 0.029(2) -0.006(2) -0.0044(18) 0.0039(18)
N12B 0.016(2) 0.026(2) 0.027(2) 0.0028(18) 0.0056(17) -0.0048(17)
N10B 0.0127(19) 0.019(2) 0.028(2) -0.0020(17) -0.0001(16) -0.0007(16)
C1B 0.016(2) 0.012(2) 0.022(2) -0.0011(17) -0.0018(18) -0.0005(17)
C2B 0.010(2) 0.016(2) 0.020(2) 0.0019(18) 0.0001(17) 0.0008(17)
C3B 0.011(2) 0.016(2) 0.024(2) -0.0047(18) -0.0036(18) 0.0008(17)
C4B 0.012(2) 0.015(2) 0.024(2) -0.0011(19) -0.0012(17) 0.0014(16)
C5B 0.012(2) 0.013(2) 0.026(2) -0.0017(18) 0.0001(17) -0.0035(17)
C6B 0.008(2) 0.016(2) 0.024(2) 0.0023(17) -0.0004(16) -0.0034(16)
C7B 0.016(2) 0.017(2) 0.021(2) -0.0009(19) -0.0009(18) -0.0035(17)
N12 0.089(6) 0.083(6) 0.038(4) -0.001(4) 0.002(4) -0.018(5)
N13 0.071(6) 0.082(7) 0.035(4) -0.003(4) 0.014(4) -0.011(6)
C8 0.060(5) 0.061(5) 0.028(3) -0.005(3) 0.001(3) -0.003(4)
C9 0.056(5) 0.083(6) 0.032(4) 0.013(4) 0.009(3) 0.003(5)
C10 0.075(7) 0.046(6) 0.031(5) 0.006(4) -0.011(5) 0.000(5)
C11 0.055(7) 0.046(5) 0.024(5) 0.007(4) -0.007(5) -0.003(6)
N13A 0.071(6) 0.082(7) 0.035(4) -0.003(4) 0.014(4) -0.011(6)
C10A 0.075(7) 0.046(6) 0.031(5) 0.006(4) -0.011(5) 0.000(5)
C11A 0.055(7) 0.046(5) 0.024(5) 0.007(4) -0.007(5) -0.003(6)

loop_
_atom_type_symbol
_atom_type_description
_atom_type_scat_dispersion_real
_atom_type_scat_dispersion_imag
_atom_type_scat_source
C C 0.0181 0.0091 'International Tables Vol C Tables 4.2.6.8 and 6.1.1.4'
H H 0.0000 0.0000 'International Tables Vol C Tables 4.2.6.8 and 6.1.1.4'
N N 0.0311 0.0180 'International Tables Vol C Tables 4.2.6.8 and 6.1.1.4'
O O 0.0492 0.0322 'International Tables Vol C Tables 4.2.6.8 and 6.1.1.4'

loop_
_exptl_crystal_face_index_h
_exptl_crystal_face_index_k
_exptl_crystal_face_index_l
_exptl_crystal_face_perp_dist
1 -1 1 0.0519
1 1 -1 0.0422
-1 1 0 0.0494
-1 -1 0 0.0433
0 0 -1 0.0288
0 0 1 0.0116

loop_
_geom_angle_atom_site_label_1
_geom_angle_atom_site_label_2
_geom_angle_atom_site_label_3
_geom_angle
_geom_angle_site_symmetry_1
_geom_angle_site_symmetry_3
_geom_angle_publ_flag
N7A N1A C1A 118.6(4) . . ?
N7A N1A C3A 119.1(4) . . ?
C3A N1A C1A 109.9(4) . . ?
N8A N2A C1A 114.0(4) . . ?
N8A N2A C4A 113.6(4) . . ?
C1A N2A C4A 107.2(4) . . ?
N9A N3A C2A 114.0(4) . . ?
N9A N3A C5A 115.9(4) . . ?
C2A N3A C5A 108.4(4) . . ?
N10A N4A C2A 121.0(4) . . ?
N10A N4A C6A 119.7(4) . . ?
C2A N4A C6A 110.5(4) . . ?
C5A N5A C3A 116.9(4) . . ?
C7A N5A C3A 118.5(4) . . ?
C7A N5A C5A 121.4(4) . . ?
N12A N6A C4A 118.9(4) . . ?
N12A N6A C6A 121.2(4) . . ?
C4A N6A C6A 118.3(4) . . ?
O1A N7A N1A 116.3(4) . . ?
O2A N7A O1A 126.9(4) . . ?
O2A N7A N1A 116.8(4) . . ?
O3A N8A N2A 115.4(5) . . ?
O4A N8A O3A 127.5(5) . . ?
O4A N8A N2A 117.0(5) . . ?
O5A N9A O6A 128.4(4) . . ?
O5A N9A N3A 117.1(4) . . ?
O6A N9A N3A 114.3(4) . . ?
O7A N10A N4A 115.7(4) . . ?
O8A N10A O7A 127.6(4) . . ?
O8A N10A N4A 116.6(4) . . ?
O9A N12A O10A 126.5(4) . . ?
O9A N12A N6A 118.0(4) . . ?
O10A N12A N6A 115.4(4) . . ?
N1A C1A H1A 111.4 . . ?
N1A C1A C2A 113.2(4) . . ?
N2A C1A N1A 100.0(4) . . ?
N2A C1A H1A 111.4 . . ?
N2A C1A C2A 108.9(4) . . ?
C2A C1A H1A 111.4 . . ?
N3A C2A N4A 100.0(4) . . ?
N3A C2A C1A 108.8(4) . . ?
N3A C2A H2A 111.7 . . ?
N4A C2A C1A 112.5(4) . . ?
N4A C2A H2A 111.7 . . ?
C1A C2A H2A 111.7 . . ?
N1A C3A H3A 110.6 . . ?
N1A C3A C4A 100.3(4) . . ?
N5A C3A N1A 114.7(4) . . ?
N5A C3A H3A 110.6 . . ?
N5A C3A C4A 109.5(4) . . ?
C4A C3A H3A 110.6 . . ?
N2A C4A C3A 105.5(4) . . ?
N2A C4A H4A 111.1 . . ?
N6A C4A N2A 109.8(4) . . ?
N6A C4A C3A 108.2(4) . . ?
N6A C4A H4A 111.1 . . ?
C3A C4A H4A 111.1 . . ?
N3A C5A H5A 111.1 . . ?
N3A C5A C6A 105.2(4) . . ?
N5A C5A N3A 109.4(4) . . ?
N5A C5A H5A 111.1 . . ?
N5A C5A C6A 108.8(4) . . ?
C6A C5A H5A 111.1 . . ?
N4A C6A C5A 100.6(4) . . ?
N4A C6A H6A 111.2 . . ?
N6A C6A N4A 113.0(4) . . ?
N6A C6A C5A 109.2(4) . . ?
N6A C6A H6A 111.2 . . ?
C5A C6A H6A 111.2 . . ?
N11A C7A N5A 177.6(6) . . ?
N7B N1B C1B 114.9(4) . . ?
N7B N1B C3B 114.5(4) . . ?
C1B N1B C3B 107.2(4) . . ?
N8B N2B C1B 118.3(4) . . ?
N8B N2B C4B 120.5(4) . . ?
C4B N2B C1B 110.3(4) . . ?
N9B N3B C2B 120.4(4) . . ?
N9B N3B C5B 119.6(4) . . ?
C5B N3B C2B 112.0(4) . . ?
C3B N5B C5B 116.1(4) . . ?
C7B N5B C3B 121.1(4) . . ?
C7B N5B C5B 121.3(4) . . ?
N12B N6B C4B 120.3(4) . . ?
N12B N6B C6B 117.9(4) . . ?
C6B N6B C4B 117.2(4) . . ?
O1B N7B N1B 115.9(4) . . ?
O2B N7B O1B 127.7(5) . . ?
O2B N7B N1B 116.2(4) . . ?
O3B N8B N2B 115.2(4) . . ?
O4B N8B O3B 128.4(4) . . ?
O4B N8B N2B 116.3(4) . . ?
O5B N9B N3B 115.0(4) . . ?
O6B N9B O5B 127.8(4) . . ?
O6B N9B N3B 117.2(4) . . ?
N10B N4B C2B 114.1(4) . . ?
N10B N4B C6B 115.8(4) . . ?
C2B N4B C6B 108.4(4) . . ?
O9B N12B N6B 116.5(4) . . ?
O10B N12B O9B 125.5(5) . . ?
O10B N12B N6B 118.0(4) . . ?
O7B N10B O8B 127.6(5) . . ?
O7B N10B N4B 116.6(4) . . ?
O8B N10B N4B 115.4(4) . . ?
N1B C1B N2B 99.6(4) . . ?
N1B C1B H1B 111.5 . . ?
N1B C1B C2B 108.8(4) . . ?
N2B C1B H1B 111.5 . . ?
N2B C1B C2B 113.4(4) . . ?
C2B C1B H1B 111.5 . . ?
N3B C2B C1B 113.3(4) . . ?
N3B C2B H2B 111.9 . . ?
N4B C2B N3B 98.9(4) . . ?
N4B C2B C1B 108.3(4) . . ?
N4B C2B H2B 111.9 . . ?
C1B C2B H2B 111.9 . . ?
N1B C3B H3B 110.3 . . ?
N1B C3B C4B 104.8(4) . . ?
N5B C3B N1B 110.6(4) . . ?
N5B C3B H3B 110.3 . . ?
N5B C3B C4B 110.2(4) . . ?
C4B C3B H3B 110.3 . . ?
N2B C4B N6B 114.3(4) . . ?
N2B C4B C3B 101.4(4) . . ?
N2B C4B H4B 110.9 . . ?
N6B C4B C3B 108.1(4) . . ?
N6B C4B H4B 110.9 . . ?
C3B C4B H4B 110.9 . . ?
N3B C5B H5B 110.9 . . ?
N3B C5B C6B 99.5(4) . . ?
N5B C5B N3B 113.2(4) . . ?
N5B C5B H5B 110.9 . . ?
N5B C5B C6B 110.8(4) . . ?
C6B C5B H5B 110.9 . . ?
N6B C6B N4B 109.5(4) . . ?
N6B C6B C5B 107.2(4) . . ?
N6B C6B H6B 111.3 . . ?
N4B C6B C5B 105.8(4) . . ?
N4B C6B H6B 111.3 . . ?
C5B C6B H6B 111.3 . . ?
N11B C7B N5B 177.9(6) . . ?
N12 C8 C9 178.7(11) . . ?
C8 C9 H9A 109.5 . . ?
C8 C9 H9B 109.5 . . ?
C8 C9 H9C 109.5 . . ?
H9A C9 H9B 109.5 . . ?
H9A C9 H9C 109.5 . . ?
H9B C9 H9C 109.5 . . ?
N13 C10 C11 178.7(13) . . ?
C10 C11 H11A 109.5 . . ?
C10 C11 H11B 109.5 . . ?
C10 C11 H11C 109.5 . . ?
H11A C11 H11B 109.5 . . ?
H11A C11 H11C 109.5 . . ?
H11B C11 H11C 109.5 . . ?
N13A C10A C11A 168(5) . . ?
C10A C11A H11D 109.5 . . ?
C10A C11A H11E 109.5 . . ?
C10A C11A H11F 109.5 . . ?
H11D C11A H11E 109.5 . . ?
H11D C11A H11F 109.5 . . ?
H11E C11A H11F 109.5 . . ?

loop_
_geom_bond_atom_site_label_1
_geom_bond_atom_site_label_2
_geom_bond_distance
_geom_bond_site_symmetry_2
_geom_bond_publ_flag
O1A N7A 1.229(6) . ?
O2A N7A 1.228(6) . ?
O3A N8A 1.212(7) . ?
O4A N8A 1.204(7) . ?
O5A N9A 1.200(6) . ?
O6A N9A 1.215(6) . ?
O7A N10A 1.225(6) . ?
O8A N10A 1.221(6) . ?
O9A N12A 1.212(6) . ?
O10A N12A 1.229(6) . ?
N1A N7A 1.383(6) . ?
N1A C1A 1.474(6) . ?
N1A C3A 1.465(6) . ?
N2A N8A 1.445(6) . ?
N2A C1A 1.450(6) . ?
N2A C4A 1.496(6) . ?
N3A N9A 1.442(5) . ?
N3A C2A 1.451(6) . ?
N3A C5A 1.478(6) . ?
N4A N10A 1.376(6) . ?
N4A C2A 1.462(6) . ?
N4A C6A 1.464(6) . ?
N5A C3A 1.454(6) . ?
N5A C5A 1.439(6) . ?
N5A C7A 1.339(6) . ?
N6A N12A 1.393(6) . ?
N6A C4A 1.434(6) . ?
N6A C6A 1.435(6) . ?
N11A C7A 1.159(7) . ?
C1A H1A 1.0000 . ?
C1A C2A 1.598(7) . ?
C2A H2A 1.0000 . ?
C3A H3A 1.0000 . ?
C3A C4A 1.574(6) . ?
C4A H4A 1.0000 . ?
C5A H5A 1.0000 . ?
C5A C6A 1.571(6) . ?
C6A H6A 1.0000 . ?
O1B N7B 1.218(6) . ?
O2B N7B 1.209(6) . ?
O3B N8B 1.231(6) . ?
O4B N8B 1.193(6) . ?
O5B N9B 1.224(6) . ?
O6B N9B 1.213(6) . ?
O7B N10B 1.218(6) . ?
O8B N10B 1.220(6) . ?
O9B N12B 1.228(6) . ?
O10B N12B 1.216(6) . ?
N1B N7B 1.428(6) . ?
N1B C1B 1.462(6) . ?
N1B C3B 1.502(7) . ?
N2B N8B 1.391(6) . ?
N2B C1B 1.473(6) . ?
N2B C4B 1.454(7) . ?
N3B N9B 1.385(6) . ?
N3B C2B 1.461(6) . ?
N3B C5B 1.456(6) . ?
N5B C3B 1.437(6) . ?
N5B C5B 1.453(6) . ?
N5B C7B 1.337(7) . ?
N6B N12B 1.393(6) . ?
N6B C4B 1.459(6) . ?
N6B C6B 1.449(6) . ?
N4B N10B 1.437(6) . ?
N4B C2B 1.459(6) . ?
N4B C6B 1.480(6) . ?
N11B C7B 1.152(7) . ?
C1B H1B 1.0000 . ?
C1B C2B 1.583(7) . ?
C2B H2B 1.0000 . ?
C3B H3B 1.0000 . ?
C3B C4B 1.567(7) . ?
C4B H4B 1.0000 . ?
C5B H5B 1.0000 . ?
C5B C6B 1.572(6) . ?
C6B H6B 1.0000 . ?
N12 C8 1.163(13) . ?
N13 C10 1.223(16) . ?
C8 C9 1.465(12) . ?
C9 H9A 0.9800 . ?
C9 H9B 0.9800 . ?
C9 H9C 0.9800 . ?
C10 C11 1.450(17) . ?
C11 H11A 0.9800 . ?
C11 H11B 0.9800 . ?
C11 H11C 0.9800 . ?
N13A C10A 1.25(3) . ?
C10A C11A 1.41(3) . ?
C11A H11D 0.9800 . ?
C11A H11E 0.9800 . ?
C11A H11F 0.9800 . ?

loop_
_geom_torsion_atom_site_label_1
_geom_torsion_atom_site_label_2
_geom_torsion_atom_site_label_3
_geom_torsion_atom_site_label_4
_geom_torsion
_geom_torsion_site_symmetry_1
_geom_torsion_site_symmetry_2
_geom_torsion_site_symmetry_3
_geom_torsion_site_symmetry_4
_geom_torsion_publ_flag
N1A C1A C2A N3A 2.5(5) . . . . ?
N1A C1A C2A N4A -107.3(5) . . . . ?
N1A C3A C4A N2A -5.2(4) . . . . ?
N1A C3A C4A N6A -122.7(4) . . . . ?
N2A C1A C2A N3A 112.8(4) . . . . ?
N2A C1A C2A N4A 3.0(5) . . . . ?
N3A C5A C6A N4A -4.5(4) . . . . ?
N3A C5A C6A N6A 114.5(4) . . . . ?
N5A C3A C4A N2A 115.8(4) . . . . ?
N5A C3A C4A N6A -1.7(5) . . . . ?
N5A C5A C6A N4A -121.7(4) . . . . ?
N5A C5A C6A N6A -2.7(5) . . . . ?
N7A N1A C1A N2A 175.7(4) . . . . ?
N7A N1A C1A C2A -68.6(5) . . . . ?
N7A N1A C3A N5A 53.8(6) . . . . ?
N7A N1A C3A C4A 171.1(4) . . . . ?
N8A N2A C1A N1A -89.9(4) . . . . ?
N8A N2A C1A C2A 151.2(4) . . . . ?
N8A N2A C4A N6A -137.0(4) . . . . ?
N8A N2A C4A C3A 106.6(4) . . . . ?
N9A N3A C2A N4A -95.5(4) . . . . ?
N9A N3A C2A C1A 146.4(4) . . . . ?
N9A N3A C5A N5A -133.2(4) . . . . ?
N9A N3A C5A C6A 110.1(4) . . . . ?
N10A N4A C2A N3A 172.7(4) . . . . ?
N10A N4A C2A C1A -72.0(5) . . . . ?
N10A N4A C6A N6A 59.3(5) . . . . ?
N10A N4A C6A C5A 175.6(4) . . . . ?
N12A N6A C4A N2A 107.3(5) . . . . ?
N12A N6A C4A C3A -138.0(4) . . . . ?
N12A N6A C6A N4A -108.6(5) . . . . ?
N12A N6A C6A C5A 140.3(4) . . . . ?
C1A N1A N7A O1A 162.2(4) . . . . ?
C1A N1A N7A O2A -18.9(6) . . . . ?
C1A N1A C3A N5A -87.9(5) . . . . ?
C1A N1A C3A C4A 29.3(4) . . . . ?
C1A N2A N8A O3A 157.8(4) . . . . ?
C1A N2A N8A O4A -26.1(6) . . . . ?
C1A N2A C4A N6A 96.1(4) . . . . ?
C1A N2A C4A C3A -20.3(5) . . . . ?
C2A N3A N9A O5A 136.0(4) . . . . ?
C2A N3A N9A O6A -48.3(5) . . . . ?
C2A N3A C5A N5A 97.1(4) . . . . ?
C2A N3A C5A C6A -19.6(5) . . . . ?
C2A N4A N10A O7A 167.4(4) . . . . ?
C2A N4A N10A O8A -15.1(6) . . . . ?
C2A N4A C6A N6A -88.6(5) . . . . ?
C2A N4A C6A C5A 27.7(5) . . . . ?
C3A N1A N7A O1A 23.7(6) . . . . ?
C3A N1A N7A O2A -157.3(4) . . . . ?
C3A N1A C1A N2A -42.3(5) . . . . ?
C3A N1A C1A C2A 73.3(5) . . . . ?
C3A N5A C5A N3A -58.0(5) . . . . ?
C3A N5A C5A C6A 56.5(5) . . . . ?
C4A N2A N8A O3A 34.5(6) . . . . ?
C4A N2A N8A O4A -149.3(5) . . . . ?
C4A N2A C1A N1A 36.8(4) . . . . ?
C4A N2A C1A C2A -82.2(4) . . . . ?
C4A N6A N12A O9A -2.8(6) . . . . ?
C4A N6A N12A O10A 175.9(4) . . . . ?
C4A N6A C6A N4A 56.4(6) . . . . ?
C4A N6A C6A C5A -54.6(5) . . . . ?
C5A N3A N9A O5A 9.0(6) . . . . ?
C5A N3A N9A O6A -175.2(4) . . . . ?
C5A N3A C2A N4A 35.2(5) . . . . ?
C5A N3A C2A C1A -82.8(4) . . . . ?
C5A N5A C3A N1A 57.5(5) . . . . ?
C5A N5A C3A C4A -54.3(5) . . . . ?
C6A N4A N10A O7A 22.9(6) . . . . ?
C6A N4A N10A O8A -159.6(4) . . . . ?
C6A N4A C2A N3A -39.9(5) . . . . ?
C6A N4A C2A C1A 75.4(5) . . . . ?
C6A N6A N12A O9A 162.1(4) . . . . ?
C6A N6A N12A O10A -19.2(7) . . . . ?
C6A N6A C4A N2A -58.1(5) . . . . ?
C6A N6A C4A C3A 56.6(5) . . . . ?
C7A N5A C3A N1A -102.5(5) . . . . ?
C7A N5A C3A C4A 145.7(4) . . . . ?
C7A N5A C5A N3A 101.3(5) . . . . ?
C7A N5A C5A C6A -144.2(4) . . . . ?
N1B C1B C2B N3B -4.6(6) . . . . ?
N1B C1B C2B N4B -113.3(4) . . . . ?
N1B C3B C4B N2B 3.4(4) . . . . ?
N1B C3B C4B N6B -117.2(4) . . . . ?
N2B C1B C2B N3B 105.3(5) . . . . ?
N2B C1B C2B N4B -3.4(6) . . . . ?
N3B C5B C6B N6B 122.2(4) . . . . ?
N3B C5B C6B N4B 5.3(4) . . . . ?
N5B C3B C4B N2B 122.4(4) . . . . ?
N5B C3B C4B N6B 1.9(5) . . . . ?
N5B C5B C6B N6B 2.8(5) . . . . ?
N5B C5B C6B N4B -114.1(4) . . . . ?
N7B N1B C1B N2B 91.3(4) . . . . ?
N7B N1B C1B C2B -149.8(4) . . . . ?
N7B N1B C3B N5B 134.3(4) . . . . ?
N7B N1B C3B C4B -106.9(4) . . . . ?
N8B N2B C1B N1B -174.2(4) . . . . ?
N8B N2B C1B C2B 70.3(6) . . . . ?
N8B N2B C4B N6B -55.2(6) . . . . ?
N8B N2B C4B C3B -171.3(4) . . . . ?
N9B N3B C2B N4B -170.8(4) . . . . ?
N9B N3B C2B C1B 74.8(5) . . . . ?
N9B N3B C5B N5B -60.2(5) . . . . ?
N9B N3B C5B C6B -177.8(4) . . . . ?
N12B N6B C4B N2B 99.3(5) . . . . ?
N12B N6B C4B C3B -148.6(4) . . . . ?
N12B N6B C6B N4B -99.7(5) . . . . ?
N12B N6B C6B C5B 145.9(4) . . . . ?
N10B N4B C2B N3B 96.1(4) . . . . ?
N10B N4B C2B C1B -145.7(4) . . . . ?
N10B N4B C6B N6B 134.0(4) . . . . ?
N10B N4B C6B C5B -110.7(4) . . . . ?
C1B N1B N7B O1B -157.1(4) . . . . ?
C1B N1B N7B O2B 27.8(6) . . . . ?
C1B N1B C3B N5B -97.0(4) . . . . ?
C1B N1B C3B C4B 21.7(5) . . . . ?
C1B N2B N8B O3B -160.5(4) . . . . ?
C1B N2B N8B O4B 22.2(6) . . . . ?
C1B N2B C4B N6B 88.2(5) . . . . ?
C1B N2B C4B C3B -27.9(5) . . . . ?
C2B N3B N9B O5B -169.2(4) . . . . ?
C2B N3B N9B O6B 13.4(6) . . . . ?
C2B N3B C5B N5B 88.8(5) . . . . ?
C2B N3B C5B C6B -28.9(5) . . . . ?
C2B N4B N10B O7B -142.5(4) . . . . ?
C2B N4B N10B O8B 43.7(5) . . . . ?
C2B N4B C6B N6B -96.4(4) . . . . ?
C2B N4B C6B C5B 18.9(5) . . . . ?
C3B N1B N7B O1B -32.5(5) . . . . ?
C3B N1B N7B O2B 152.5(5) . . . . ?
C3B N1B C1B N2B -37.1(4) . . . . ?
C3B N1B C1B C2B 81.7(4) . . . . ?
C3B N5B C5B N3B -57.4(5) . . . . ?
C3B N5B C5B C6B 53.4(6) . . . . ?
C4B N2B N8B O3B -19.9(6) . . . . ?
C4B N2B N8B O4B 162.8(4) . . . . ?
C4B N2B C1B N1B 41.4(5) . . . . ?
C4B N2B C1B C2B -74.1(5) . . . . ?
C4B N6B N12B O9B 27.8(7) . . . . ?
C4B N6B N12B O10B -154.1(5) . . . . ?
C4B N6B C6B N4B 56.2(5) . . . . ?
C4B N6B C6B C5B -58.2(5) . . . . ?
C5B N3B N9B O5B -22.8(6) . . . . ?
C5B N3B N9B O6B 159.8(4) . . . . ?
C5B N3B C2B N4B 40.6(5) . . . . ?
C5B N3B C2B C1B -73.9(5) . . . . ?
C5B N5B C3B N1B 59.8(5) . . . . ?
C5B N5B C3B C4B -55.6(5) . . . . ?
C6B N6B N12B O9B -177.1(5) . . . . ?
C6B N6B N12B O10B 1.1(7) . . . . ?
C6B N6B C4B N2B -56.0(5) . . . . ?
C6B N6B C4B C3B 56.1(5) . . . . ?
C6B N4B N10B O7B -15.7(6) . . . . ?
C6B N4B N10B O8B 170.6(4) . . . . ?
C6B N4B C2B N3B -34.5(4) . . . . ?
C6B N4B C2B C1B 83.8(5) . . . . ?
C7B N5B C3B N1B -106.2(5) . . . . ?
C7B N5B C3B C4B 138.4(5) . . . . ?
C7B N5B C5B N3B 108.5(5) . . . . ?
C7B N5B C5B C6B -140.7(5) . . . . ?

loop_
_twin_individual_id
_twin_individual_mass_fraction_refined
1 0.6(4)
2 0.4(4)

loop_
_exptl_oxdiff_crystal_face_indexfrac_h
_exptl_oxdiff_crystal_face_indexfrac_k
_exptl_oxdiff_crystal_face_indexfrac_l
_exptl_oxdiff_crystal_face_x
_exptl_oxdiff_crystal_face_y
_exptl_oxdiff_crystal_face_z
1.0002 -0.9998 0.9998 -0.0129 -0.2046 0.1069
0.9992 0.9990 -0.9970 0.0283 0.1956 0.1198
-1.0002 0.9997 0.0002 -0.0346 0.1979 -0.1040
-0.9992 -0.9989 -0.0030 0.0192 -0.1889 -0.1228
-0.0000 0.0001 -1.0000 0.0475 0.0067 -0.0029
0.0000 -0.0001 1.0000 -0.0475 -0.0067 0.0029
